data_4065129
loop_
_publ_author_name
'Zhang, Pengrong'
'Brkic, Zinka'
'Berg, David J.'
'Mitchell, Reginald H.'
'Oliver, Allen G.'

_publ_section_title
;
 Cobalt Complexes Containing Dimethyldihydropyrene-Substituted
 Cyclobutadiene Ligands
;
_journal_issue 20
_journal_name_full Organometallics
_journal_page_first 5396
_journal_paper_doi 10.1021/om200575t
_journal_volume 30
_journal_year 2011
_chemical_formula_moiety 'C63 H73 Co'
_chemical_formula_sum 'C63 H73 Co'
_chemical_formula_weight 889.14
_chemical_name_systematic
; 
 ? 
;
_space_group_IT_number 2
_symmetry_cell_setting triclinic
_symmetry_space_group_name_Hall '-P 1'
_symmetry_space_group_name_H-M 'P -1'
_atom_sites_solution_hydrogens geom
_atom_sites_solution_primary direct
_atom_sites_solution_secondary difmap
_audit_creation_method SHELXL-97
_cell_angle_alpha 87.532(2)
_cell_angle_beta 76.013(3)
_cell_angle_gamma 80.364(2)
_cell_formula_units_Z 2
_cell_length_a 11.6975(6)
_cell_length_b 13.7749(6)
_cell_length_c 16.2886(8)
_cell_measurement_reflns_used 9045
_cell_measurement_temperature 100(2)
_cell_measurement_theta_max 26.20
_cell_measurement_theta_min 2.46
_cell_volume 2510.9(2)
_computing_cell_refinement 'Bruker SAINT v7.66A'
_computing_data_collection 'Bruker APEX-II v2009-9'
_computing_data_reduction 'Bruker SAINT v7.66A'
_computing_structure_refinement 'SHELXL-97 (Sheldrick, 2008)'
_computing_structure_solution 'SHELXS-97 (Sheldrick, 2008)'
_diffrn_ambient_temperature 100(2)
_diffrn_detector_area_resol_mean 8.33
_diffrn_measured_fraction_theta_full 0.977
_diffrn_measured_fraction_theta_max 0.977
_diffrn_measurement_device_type 'Bruker APEX-II'
_diffrn_measurement_method 'combination of \w and \f-scans '
_diffrn_radiation_monochromator graphite
_diffrn_radiation_source 'fine-focus sealed tube'
_diffrn_radiation_type MoK\a
_diffrn_radiation_wavelength 0.71073
_diffrn_reflns_av_R_equivalents 0.0352
_diffrn_reflns_av_sigmaI/netI 0.0488
_diffrn_reflns_limit_h_max 14
_diffrn_reflns_limit_h_min -14
_diffrn_reflns_limit_k_max 15
_diffrn_reflns_limit_k_min -17
_diffrn_reflns_limit_l_max 20
_diffrn_reflns_limit_l_min -20
_diffrn_reflns_number 35208
_diffrn_reflns_theta_full 26.44
_diffrn_reflns_theta_max 26.44
_diffrn_reflns_theta_min 1.50
_exptl_absorpt_coefficient_mu 0.381
_exptl_absorpt_correction_T_max 0.9486
_exptl_absorpt_correction_T_min 0.8595
_exptl_absorpt_correction_type numerical
_exptl_absorpt_process_details 'SADABS, Sheldrick, 2008'
_exptl_crystal_colour 'dark green'
_exptl_crystal_density_diffrn 1.176
_exptl_crystal_density_method 'not measured'
_exptl_crystal_description tablet
_exptl_crystal_F_000 956
_exptl_crystal_size_max 0.41
_exptl_crystal_size_mid 0.40
_exptl_crystal_size_min 0.14
_refine_diff_density_max 0.550
_refine_diff_density_min -0.325
_refine_diff_density_rms 0.076
_refine_ls_extinction_method none
_refine_ls_goodness_of_fit_ref 1.080
_refine_ls_hydrogen_treatment constr
_refine_ls_matrix_type full
_refine_ls_number_parameters 838
_refine_ls_number_reflns 10114
_refine_ls_number_restraints 1
_refine_ls_restrained_S_all 1.081
_refine_ls_R_factor_all 0.1058
_refine_ls_R_factor_gt 0.0760
_refine_ls_shift/su_max 0.002
_refine_ls_shift/su_mean 0.000
_refine_ls_structure_factor_coef Fsqd
_refine_ls_weighting_details 'calc w=1/[\s^2^(Fo^2^)+(0.0999P)^2^+2.1894P] where P=(Fo^2^+2Fc^2^)/3'
_refine_ls_weighting_scheme calc
_refine_ls_wR_factor_gt 0.1922
_refine_ls_wR_factor_ref 0.2115
_reflns_number_gt 7348
_reflns_number_total 10114
_reflns_threshold_expression >2sigma(I)
_cod_data_source_file om200575t_si_004.cif
_cod_data_source_block uvic06
_cod_database_code 4065129

loop_
_symmetry_equiv_pos_as_xyz
'x, y, z'
'-x, -y, -z'

loop_
_atom_site_label
_atom_site_type_symbol
_atom_site_fract_x
_atom_site_fract_y
_atom_site_fract_z
_atom_site_U_iso_or_equiv
_atom_site_adp_type
_atom_site_occupancy
_atom_site_symmetry_multiplicity
_atom_site_calc_flag
_atom_site_refinement_flags
_atom_site_disorder_assembly
_atom_site_disorder_group
Co1 Co 0.58548(7) 0.21801(8) 0.00852(5) 0.0234(3) Uani 0.562(3) 1 d P A 1
C1A C 0.6313(5) 0.2121(4) -0.1211(3) 0.0408(14) Uani 0.562(3) 1 d P A 1
H1AA H 0.5767 0.2340 -0.1594 0.049 Uiso 0.562(3) 1 calc PR A 1
C2A C 0.6540(6) 0.1171(5) -0.0884(4) 0.0436(15) Uani 0.562(3) 1 d P A 1
H2AA H 0.6172 0.0596 -0.0986 0.052 Uiso 0.562(3) 1 calc PR A 1
C3A C 0.7353(5) 0.1168(4) -0.0371(3) 0.0332(12) Uani 0.562(3) 1 d P A 1
H3AA H 0.7683 0.0592 -0.0056 0.040 Uiso 0.562(3) 1 calc PR A 1
C4A C 0.7655(5) 0.2139(4) -0.0413(3) 0.0325(12) Uani 0.562(3) 1 d P A 1
H4AA H 0.8227 0.2365 -0.0125 0.039 Uiso 0.562(3) 1 calc PR A 1
C5A C 0.7019(6) 0.2707(5) -0.0927(4) 0.0420(15) Uani 0.562(3) 1 d P A 1
H5AA H 0.7051 0.3417 -0.1068 0.050 Uiso 0.562(3) 1 calc PR A 1
C6A C 0.5150(4) 0.1819(3) 0.1192(2) 0.0549(11) Uani 0.562(3) 1 d P A 1
C7A C 0.5363(4) 0.2853(3) 0.1114(2) 0.0575(12) Uani 0.562(3) 1 d P A 1
C8A C 0.4376(6) 0.3109(7) 0.0579(4) 0.0303(15) Uani 0.562(3) 1 d P A 1
C9A C 0.4180(6) 0.2080(7) 0.0646(4) 0.0318(14) Uani 0.562(3) 1 d P A 1
C10A C 0.3388(7) 0.1536(6) 0.0328(4) 0.0554(19) Uani 0.562(3) 1 d P A 1
H10A H 0.2660 0.1504 0.0771 0.083 Uiso 0.562(3) 1 calc PR A 1
H10B H 0.3802 0.0867 0.0170 0.083 Uiso 0.562(3) 1 calc PR A 1
H10C H 0.3177 0.1876 -0.0169 0.083 Uiso 0.562(3) 1 calc PR A 1
C11A C 0.3806(6) 0.3997(5) 0.0225(4) 0.0423(16) Uani 0.562(3) 1 d P A 1
H11A H 0.3172 0.4349 0.0670 0.063 Uiso 0.562(3) 1 calc PR A 1
H11B H 0.3463 0.3817 -0.0228 0.063 Uiso 0.562(3) 1 calc PR A 1
H11C H 0.4400 0.4424 -0.0005 0.063 Uiso 0.562(3) 1 calc PR A 1
Co2 Co 0.43397(11) 0.25896(12) 0.05597(7) 0.0270(4) Uani 0.408(3) 1 d P A 2
C1B C 0.3302(8) 0.2813(7) -0.0299(6) 0.049(2) Uani 0.408(3) 1 d P A 2
H1BA H 0.3572 0.2653 -0.0916 0.059 Uiso 0.408(3) 1 calc PR A 2
C2B C 0.2823(8) 0.2165(7) 0.0364(7) 0.047(2) Uani 0.408(3) 1 d P A 2
H2BA H 0.2707 0.1473 0.0290 0.056 Uiso 0.408(3) 1 calc PR A 2
C3B C 0.2551(7) 0.2668(6) 0.1125(6) 0.045(2) Uani 0.408(3) 1 d P A 2
H3BA H 0.2209 0.2400 0.1695 0.055 Uiso 0.408(3) 1 calc PR A 2
C4B C 0.2853(7) 0.3641(6) 0.0953(5) 0.0361(17) Uani 0.408(3) 1 d P A 2
H4BA H 0.2756 0.4163 0.1384 0.043 Uiso 0.408(3) 1 calc PR A 2
C5B C 0.3304(9) 0.3731(6) 0.0078(6) 0.038(2) Uani 0.408(3) 1 d P A 2
H5BA H 0.3583 0.4326 -0.0226 0.046 Uiso 0.408(3) 1 calc PR A 2
C6B C 0.5150(4) 0.1819(3) 0.1192(2) 0.0549(11) Uani 0.408(3) 1 d P A 2
C7B C 0.5363(4) 0.2853(3) 0.1114(2) 0.0575(12) Uani 0.408(3) 1 d P A 2
C8B C 0.5848(7) 0.1609(9) 0.0227(5) 0.0313(18) Uani 0.408(3) 1 d P A 2
C9B C 0.6065(8) 0.2691(8) 0.0155(5) 0.038(2) Uani 0.408(3) 1 d P A 2
C10B C 0.6636(9) 0.3227(8) -0.0569(5) 0.043(2) Uani 0.408(3) 1 d P A 2
H10D H 0.7504 0.3084 -0.0641 0.065 Uiso 0.408(3) 1 calc PR A 2
H10E H 0.6361 0.3935 -0.0478 0.065 Uiso 0.408(3) 1 calc PR A 2
H10F H 0.6429 0.3026 -0.1077 0.065 Uiso 0.408(3) 1 calc PR A 2
C11B C 0.6164(8) 0.0817(6) -0.0382(6) 0.0406(19) Uani 0.408(3) 1 d P A 2
H11D H 0.7015 0.0551 -0.0469 0.061 Uiso 0.408(3) 1 calc PR A 2
H11E H 0.5998 0.1068 -0.0921 0.061 Uiso 0.408(3) 1 calc PR A 2
H11F H 0.5692 0.0294 -0.0170 0.061 Uiso 0.408(3) 1 calc PR A 2
C12 C 0.5212(3) 0.1047(2) 0.18437(18) 0.0319(7) Uani 1 1 d . . .
C13 C 0.6256(3) 0.0768(2) 0.21522(19) 0.0344(7) Uani 1 1 d . A .
C14 C 0.7314(3) 0.1116(2) 0.18608(19) 0.0363(7) Uani 1 1 d . . .
H14A H 0.7357 0.1603 0.1427 0.044 Uiso 1 1 calc R A .
C15 C 0.8340(3) 0.0791(2) 0.2171(2) 0.0400(8) Uani 1 1 d . A .
C16 C 0.8295(3) 0.0080(2) 0.2811(2) 0.0416(8) Uani 1 1 d . . .
H16A H 0.8991 -0.0139 0.3015 0.050 Uiso 1 1 calc R A .
C17 C 0.7272(3) -0.0319(2) 0.3159(2) 0.0378(7) Uani 1 1 d . A .
C18 C 0.7205(3) -0.1045(2) 0.3786(2) 0.0384(7) Uani 1 1 d . . .
H18A H 0.7890 -0.1276 0.3999 0.046 Uiso 1 1 calc R A .
C19 C 0.6172(3) -0.1440(2) 0.4108(2) 0.0376(7) Uani 1 1 d . A .
H19A H 0.6155 -0.1905 0.4558 0.045 Uiso 1 1 calc R . .
C20 C 0.5161(3) -0.1176(2) 0.37925(19) 0.0340(7) Uani 1 1 d . . .
C21 C 0.4098(3) -0.1533(2) 0.4096(2) 0.0362(7) Uani 1 1 d . A .
H21A H 0.4057 -0.2005 0.4541 0.043 Uiso 1 1 calc R . .
C22 C 0.3080(3) -0.1234(2) 0.3781(2) 0.0349(7) Uani 1 1 d . . .
C23 C 0.3133(3) -0.0522(2) 0.31371(19) 0.0341(7) Uani 1 1 d . A .
H23A H 0.2438 -0.0307 0.2932 0.041 Uiso 1 1 calc R . .
C24 C 0.4145(3) -0.0117(2) 0.27863(18) 0.0316(7) Uani 1 1 d . . .
C25 C 0.4211(3) 0.0619(2) 0.21644(19) 0.0325(7) Uani 1 1 d . A .
H25A H 0.3525 0.0837 0.1950 0.039 Uiso 1 1 calc R . .
C26A C 0.6106(5) 0.0185(4) 0.3010(4) 0.0220(12) Uani 0.562(3) 1 d P A 1
C27A C 0.5352(6) -0.0635(4) 0.2961(5) 0.0236(14) Uani 0.562(3) 1 d P A 1
C28A C 0.5547(5) 0.0931(4) 0.3724(3) 0.0260(11) Uani 0.562(3) 1 d P A 1
H28A H 0.6100 0.1388 0.3736 0.039 Uiso 0.562(3) 1 calc PR A 1
H28B H 0.5383 0.0582 0.4266 0.039 Uiso 0.562(3) 1 calc PR A 1
H28C H 0.4799 0.1299 0.3626 0.039 Uiso 0.562(3) 1 calc PR A 1
C29A C 0.5910(5) -0.1375(4) 0.2259(4) 0.0276(12) Uani 0.562(3) 1 d P A 1
H29A H 0.5374 -0.1852 0.2264 0.041 Uiso 0.562(3) 1 calc PR A 1
H29B H 0.6675 -0.1720 0.2346 0.041 Uiso 0.562(3) 1 calc PR A 1
H29C H 0.6042 -0.1032 0.1713 0.041 Uiso 0.562(3) 1 calc PR A 1
C26B C 0.6256(9) -0.0163(8) 0.2658(6) 0.042(2) Uani 0.408(3) 1 d P A 2
C27B C 0.5123(11) -0.0254(8) 0.3212(8) 0.043(3) Uani 0.408(3) 1 d P A 2
C28B C 0.6514(11) -0.1121(7) 0.1999(7) 0.058(3) Uani 0.408(3) 1 d P A 2
H28D H 0.5789 -0.1160 0.1810 0.087 Uiso 0.408(3) 1 calc PR A 2
H28E H 0.6741 -0.1731 0.2295 0.087 Uiso 0.408(3) 1 calc PR A 2
H28F H 0.7163 -0.1032 0.1508 0.087 Uiso 0.408(3) 1 calc PR A 2
C29B C 0.4829(12) 0.0687(7) 0.3900(6) 0.062(3) Uani 0.408(3) 1 d P A 2
H29D H 0.4875 0.1308 0.3587 0.093 Uiso 0.408(3) 1 calc PR A 2
H29E H 0.5415 0.0593 0.4248 0.093 Uiso 0.408(3) 1 calc PR A 2
H29F H 0.4025 0.0707 0.4265 0.093 Uiso 0.408(3) 1 calc PR A 2
C30 C 0.1933(3) -0.1641(2) 0.4154(2) 0.0440(8) Uani 1 1 d . A .
C31A C 0.0856(6) -0.1212(6) 0.3790(5) 0.0533(19) Uani 0.50 1 d P A 1
H31A H 0.0704 -0.0494 0.3846 0.080 Uiso 0.50 1 calc PR A 1
H31B H 0.0150 -0.1481 0.4102 0.080 Uiso 0.50 1 calc PR A 1
H31C H 0.1027 -0.1389 0.3191 0.080 Uiso 0.50 1 calc PR A 1
C32A C 0.2163(7) -0.2802(5) 0.3890(7) 0.067(3) Uani 0.50 1 d P A 1
H32A H 0.2804 -0.3162 0.4129 0.101 Uiso 0.50 1 calc PR A 1
H32B H 0.2392 -0.2860 0.3272 0.101 Uiso 0.50 1 calc PR A 1
H32C H 0.1429 -0.3080 0.4111 0.101 Uiso 0.50 1 calc PR A 1
C33A C 0.1602(8) -0.1630(9) 0.5078(5) 0.067(3) Uani 0.50 1 d P A 1
H33A H 0.1435 -0.0948 0.5278 0.100 Uiso 0.50 1 calc PR A 1
H33B H 0.2260 -0.1997 0.5296 0.100 Uiso 0.50 1 calc PR A 1
H33C H 0.0888 -0.1938 0.5281 0.100 Uiso 0.50 1 calc PR A 1
C31B C 0.2034(8) -0.2308(7) 0.4898(7) 0.064(3) Uani 0.50 1 d P A 2
H31D H 0.2205 -0.1939 0.5343 0.096 Uiso 0.50 1 calc PR A 2
H31E H 0.2682 -0.2862 0.4719 0.096 Uiso 0.50 1 calc PR A 2
H31F H 0.1281 -0.2559 0.5116 0.096 Uiso 0.50 1 calc PR A 2
C32B C 0.0970(6) -0.0712(6) 0.4483(6) 0.060(2) Uani 0.50 1 d P A 2
H32D H 0.1219 -0.0373 0.4910 0.090 Uiso 0.50 1 calc PR A 2
H32E H 0.0200 -0.0922 0.4734 0.090 Uiso 0.50 1 calc PR A 2
H32F H 0.0891 -0.0264 0.4008 0.090 Uiso 0.50 1 calc PR A 2
C33B C 0.1607(7) -0.2115(6) 0.3475(5) 0.058(2) Uani 0.50 1 d P A 2
H33D H 0.1638 -0.1670 0.2987 0.086 Uiso 0.50 1 calc PR A 2
H33E H 0.0797 -0.2267 0.3675 0.086 Uiso 0.50 1 calc PR A 2
H33F H 0.2169 -0.2725 0.3308 0.086 Uiso 0.50 1 calc PR A 2
C34 C 0.9505(3) 0.1178(3) 0.1775(2) 0.0460(9) Uani 1 1 d . . .
C35A C 0.9928(4) 0.0815(4) 0.0815(3) 0.0379(12) Uani 0.60 1 d P A 1
H35A H 0.9291 0.1042 0.0522 0.057 Uiso 0.60 1 calc PR A 1
H35B H 1.0105 0.0094 0.0801 0.057 Uiso 0.60 1 calc PR A 1
H35C H 1.0646 0.1085 0.0532 0.057 Uiso 0.60 1 calc PR A 1
C36A C 1.0532(5) 0.0784(5) 0.2175(4) 0.0527(17) Uani 0.60 1 d P A 1
H36A H 1.0731 0.0068 0.2102 0.079 Uiso 0.60 1 calc PR A 1
H36B H 1.0302 0.0942 0.2779 0.079 Uiso 0.60 1 calc PR A 1
H36C H 1.1229 0.1088 0.1901 0.079 Uiso 0.60 1 calc PR A 1
C37A C 0.9309(5) 0.2301(4) 0.1758(4) 0.0424(14) Uani 0.60 1 d P A 1
H37A H 0.8699 0.2545 0.1446 0.064 Uiso 0.60 1 calc PR A 1
H37B H 1.0059 0.2528 0.1478 0.064 Uiso 0.60 1 calc PR A 1
H37C H 0.9044 0.2552 0.2339 0.064 Uiso 0.60 1 calc PR A 1
C35B C 0.9802(13) 0.1624(11) 0.2646(9) 0.093(4) Uiso 0.40 1 d P A 2
H35D H 0.9235 0.2225 0.2837 0.140 Uiso 0.40 1 calc PR A 2
H35E H 1.0617 0.1776 0.2504 0.140 Uiso 0.40 1 calc PR A 2
H35F H 0.9727 0.1130 0.3098 0.140 Uiso 0.40 1 calc PR A 2
C36B C 0.9400(14) 0.2041(11) 0.1264(10) 0.090(4) Uiso 0.40 1 d P A 2
H36D H 0.9378 0.1857 0.0695 0.135 Uiso 0.40 1 calc PR A 2
H36E H 1.0087 0.2375 0.1230 0.135 Uiso 0.40 1 calc PR A 2
H36F H 0.8663 0.2485 0.1517 0.135 Uiso 0.40 1 calc PR A 2
C37B C 1.0465(14) 0.0364(11) 0.1585(10) 0.099(4) Uiso 0.40 1 d P A 2
H37D H 1.0505 0.0095 0.1030 0.149 Uiso 0.40 1 calc PR A 2
H37E H 1.0328 -0.0147 0.2019 0.149 Uiso 0.40 1 calc PR A 2
H37F H 1.1220 0.0589 0.1578 0.149 Uiso 0.40 1 calc PR A 2
C38 C 0.5680(3) 0.3551(2) 0.16447(18) 0.0323(7) Uani 1 1 d . . .
C39 C 0.4927(3) 0.3807(2) 0.24536(19) 0.0362(7) Uani 1 1 d . A .
C40 C 0.3874(3) 0.3456(2) 0.2807(2) 0.0396(8) Uani 1 1 d . . .
H40A H 0.3645 0.2983 0.2498 0.048 Uiso 1 1 calc R A .
C41 C 0.3118(3) 0.3763(2) 0.3604(2) 0.0398(8) Uani 1 1 d . A .
C42 C 0.3453(3) 0.4455(2) 0.4056(2) 0.0444(8) Uani 1 1 d . . .
H42A H 0.2949 0.4660 0.4590 0.053 Uiso 1 1 calc R A .
C43 C 0.4488(3) 0.4862(2) 0.37657(19) 0.0400(8) Uani 1 1 d . A .
C44 C 0.4804(3) 0.5582(2) 0.4189(2) 0.0408(8) Uani 1 1 d . . .
H44A H 0.4297 0.5813 0.4715 0.049 Uiso 1 1 calc R A .
C45 C 0.5838(3) 0.5978(2) 0.3873(2) 0.0411(8) Uani 1 1 d . A .
H45A H 0.6038 0.6446 0.4203 0.049 Uiso 1 1 calc R . .
C46 C 0.6585(3) 0.5716(2) 0.30933(19) 0.0363(7) Uani 1 1 d . . .
C47 C 0.7628(3) 0.6104(2) 0.2739(2) 0.0374(7) Uani 1 1 d . A .
H47A H 0.7850 0.6578 0.3052 0.045 Uiso 1 1 calc R . .
C48 C 0.8348(3) 0.5824(2) 0.1952(2) 0.0334(7) Uani 1 1 d . . .
C49 C 0.8035(3) 0.5115(2) 0.14825(19) 0.0342(7) Uani 1 1 d . A .
H49A H 0.8539 0.4921 0.0945 0.041 Uiso 1 1 calc R . .
C50 C 0.7026(3) 0.4694(2) 0.17763(18) 0.0327(7) Uani 1 1 d . . .
C51 C 0.6681(3) 0.3982(2) 0.13369(18) 0.0327(7) Uani 1 1 d . A .
H51A H 0.7167 0.3786 0.0795 0.039 Uiso 1 1 calc R . .
C52A C 0.5447(5) 0.4352(4) 0.3044(4) 0.0255(12) Uani 0.562(3) 1 d P A 1
C53A C 0.6077(6) 0.5166(5) 0.2524(4) 0.0261(14) Uani 0.562(3) 1 d P A 1
C54A C 0.6316(5) 0.3585(4) 0.3420(4) 0.0325(12) Uani 0.562(3) 1 d P A 1
H54A H 0.6730 0.3926 0.3747 0.049 Uiso 0.562(3) 1 calc PR A 1
H54B H 0.6903 0.3214 0.2960 0.049 Uiso 0.562(3) 1 calc PR A 1
H54C H 0.5865 0.3130 0.3791 0.049 Uiso 0.562(3) 1 calc PR A 1
C55A C 0.5190(5) 0.5938(4) 0.2157(4) 0.0302(12) Uani 0.562(3) 1 d P A 1
H55A H 0.5622 0.6437 0.1835 0.045 Uiso 0.562(3) 1 calc PR A 1
H55B H 0.4559 0.6255 0.2623 0.045 Uiso 0.562(3) 1 calc PR A 1
H55C H 0.4834 0.5607 0.1785 0.045 Uiso 0.562(3) 1 calc PR A 1
C52B C 0.5122(9) 0.4755(7) 0.2813(6) 0.037(2) Uani 0.408(3) 1 d P A 2
C53B C 0.6387(9) 0.4802(7) 0.2708(6) 0.034(2) Uani 0.408(3) 1 d P A 2
C54B C 0.4537(9) 0.5678(6) 0.2292(5) 0.043(2) Uani 0.408(3) 1 d P A 2
H54D H 0.4990 0.5659 0.1700 0.065 Uiso 0.408(3) 1 calc PR A 2
H54E H 0.4568 0.6301 0.2548 0.065 Uiso 0.408(3) 1 calc PR A 2
H54F H 0.3705 0.5624 0.2316 0.065 Uiso 0.408(3) 1 calc PR A 2
C55B C 0.6983(10) 0.3869(7) 0.3205(6) 0.050(2) Uani 0.408(3) 1 d P A 2
H55D H 0.7850 0.3844 0.3077 0.075 Uiso 0.408(3) 1 calc PR A 2
H55E H 0.6803 0.3256 0.3019 0.075 Uiso 0.408(3) 1 calc PR A 2
H55F H 0.6654 0.3947 0.3816 0.075 Uiso 0.408(3) 1 calc PR A 2
C56 C 0.1933(3) 0.3386(3) 0.3931(2) 0.0466(8) Uiso 1 1 d . . .
C57A C 0.2132(4) 0.2238(3) 0.3862(3) 0.0455(12) Uani 0.70 1 d P A 1
H57A H 0.2642 0.1946 0.4236 0.068 Uiso 0.70 1 calc PR A 1
H57B H 0.2519 0.2040 0.3277 0.068 Uiso 0.70 1 calc PR A 1
H57C H 0.1360 0.2007 0.4032 0.068 Uiso 0.70 1 calc PR A 1
C58A C 0.1099(4) 0.3831(4) 0.3409(4) 0.0516(13) Uani 0.70 1 d P A 1
H58A H 0.1447 0.3653 0.2814 0.077 Uiso 0.70 1 calc PR A 1
H58B H 0.0961 0.4549 0.3466 0.077 Uiso 0.70 1 calc PR A 1
H58C H 0.0339 0.3585 0.3602 0.077 Uiso 0.70 1 calc PR A 1
C59A C 0.1391(6) 0.3613(6) 0.4873(3) 0.0644(18) Uani 0.70 1 d P A 1
H59A H 0.1953 0.3309 0.5205 0.097 Uiso 0.70 1 calc PR A 1
H59B H 0.0643 0.3348 0.5057 0.097 Uiso 0.70 1 calc PR A 1
H59C H 0.1232 0.4328 0.4958 0.097 Uiso 0.70 1 calc PR A 1
C57B C 0.0839(17) 0.4364(14) 0.3971(13) 0.095(6) Uiso 0.30 1 d P A 2
H57D H 0.0092 0.4135 0.3966 0.114 Uiso 0.30 1 calc PR A 2
H57E H 0.1056 0.4789 0.3479 0.114 Uiso 0.30 1 calc PR A 2
H57F H 0.0735 0.4735 0.4490 0.114 Uiso 0.30 1 calc PR A 2
C58B C 0.179(2) 0.3028(17) 0.4755(15) 0.103(8) Uiso 0.30 1 d P A 2
H58D H 0.2290 0.2382 0.4755 0.155 Uiso 0.30 1 calc PR A 2
H58E H 0.0951 0.2964 0.4988 0.155 Uiso 0.30 1 calc PR A 2
H58F H 0.2026 0.3486 0.5103 0.155 Uiso 0.30 1 calc PR A 2
C59B C 0.1595(15) 0.2777(12) 0.3283(10) 0.073(4) Uiso 0.30 1 d P A 2
H59D H 0.2071 0.2117 0.3242 0.088 Uiso 0.30 1 calc PR A 2
H59E H 0.1752 0.3101 0.2729 0.088 Uiso 0.30 1 calc PR A 2
H59F H 0.0745 0.2726 0.3465 0.088 Uiso 0.30 1 calc PR A 2
C60 C 0.9477(3) 0.6270(2) 0.1576(2) 0.0404(8) Uani 1 1 d . A .
C61A C 0.9741(5) 0.6964(4) 0.2166(4) 0.0544(14) Uani 0.70 1 d P A 1
H61A H 0.9066 0.7502 0.2318 0.082 Uiso 0.70 1 calc PR A 1
H61B H 1.0462 0.7234 0.1887 0.082 Uiso 0.70 1 calc PR A 1
H61C H 0.9868 0.6608 0.2679 0.082 Uiso 0.70 1 calc PR A 1
C62A C 1.0537(4) 0.5429(4) 0.1326(4) 0.0542(14) Uani 0.70 1 d P A 1
H62A H 1.0361 0.4980 0.0939 0.081 Uiso 0.70 1 calc PR A 1
H62B H 1.0672 0.5068 0.1835 0.081 Uiso 0.70 1 calc PR A 1
H62C H 1.1254 0.5702 0.1045 0.081 Uiso 0.70 1 calc PR A 1
C63A C 0.9293(5) 0.6836(4) 0.0768(3) 0.0548(14) Uani 0.70 1 d P A 1
H63A H 0.9079 0.6397 0.0392 0.082 Uiso 0.70 1 calc PR A 1
H63B H 1.0033 0.7072 0.0478 0.082 Uiso 0.70 1 calc PR A 1
H63C H 0.8649 0.7399 0.0921 0.082 Uiso 0.70 1 calc PR A 1
C61B C 1.0147(14) 0.5987(11) 0.0673(9) 0.069(4) Uiso 0.30 1 d P A 2
H61D H 0.9642 0.6236 0.0284 0.104 Uiso 0.30 1 calc PR A 2
H61E H 1.0346 0.5268 0.0628 0.104 Uiso 0.30 1 calc PR A 2
H61F H 1.0882 0.6274 0.0524 0.104 Uiso 0.30 1 calc PR A 2
C62B C 0.9207(12) 0.7420(9) 0.1562(9) 0.057(3) Uiso 0.30 1 d P A 2
H62D H 0.9912 0.7677 0.1233 0.085 Uiso 0.30 1 calc PR A 2
H62E H 0.9005 0.7670 0.2142 0.085 Uiso 0.30 1 calc PR A 2
H62F H 0.8533 0.7635 0.1302 0.085 Uiso 0.30 1 calc PR A 2
C63B C 1.0339(13) 0.6036(6) 0.2166(9) 0.085(5) Uiso 0.30 1 d P A 2
H63D H 1.0542 0.5321 0.2224 0.127 Uiso 0.30 1 calc PR A 2
H63E H 0.9955 0.6326 0.2724 0.127 Uiso 0.30 1 calc PR A 2
H63F H 1.1069 0.6312 0.1926 0.127 Uiso 0.30 1 calc PR A 2
Co1A Co 0.4173(7) 0.2747(6) -0.0068(5) 0.017(5) Uiso 0.0280(18) 1 d PR B 3
Co2A Co 0.5695(7) 0.2356(5) -0.0516(5) 0.034(5) Uiso 0.036(2) 1 d PR C 4

loop_
_atom_site_aniso_label
_atom_site_aniso_U_11
_atom_site_aniso_U_22
_atom_site_aniso_U_33
_atom_site_aniso_U_23
_atom_site_aniso_U_13
_atom_site_aniso_U_12
Co1 0.0223(4) 0.0258(7) 0.0218(4) 0.0006(4) -0.0035(3) -0.0061(4)
C1A 0.039(3) 0.052(3) 0.026(3) -0.001(2) -0.008(3) 0.008(3)
C2A 0.042(4) 0.039(3) 0.048(4) -0.019(3) -0.014(3) 0.006(3)
C3A 0.033(3) 0.029(3) 0.036(3) -0.002(2) -0.008(2) -0.001(2)
C4A 0.025(3) 0.041(3) 0.030(3) -0.006(2) 0.001(2) -0.011(2)
C5A 0.036(3) 0.052(4) 0.032(3) 0.009(3) 0.005(3) -0.009(3)
C6A 0.109(3) 0.0374(19) 0.0330(19) 0.0131(14) -0.032(2) -0.036(2)
C7A 0.121(4) 0.0346(18) 0.0317(19) 0.0095(14) -0.032(2) -0.036(2)
C8A 0.024(3) 0.040(4) 0.025(3) -0.002(3) -0.003(2) -0.003(3)
C9A 0.024(3) 0.052(4) 0.023(3) 0.007(3) -0.006(2) -0.017(3)
C10A 0.044(4) 0.090(6) 0.047(4) 0.024(4) -0.021(3) -0.044(4)
C11A 0.030(4) 0.050(4) 0.040(4) 0.015(3) -0.006(3) 0.007(3)
Co2 0.0222(6) 0.0303(10) 0.0320(7) 0.0036(7) -0.0105(5) -0.0086(7)
C1B 0.046(5) 0.062(5) 0.045(5) -0.007(4) -0.032(4) 0.008(4)
C2B 0.030(5) 0.044(5) 0.076(7) -0.006(5) -0.028(5) -0.011(4)
C3B 0.023(4) 0.048(5) 0.066(6) 0.020(4) -0.011(4) -0.010(3)
C4B 0.028(4) 0.039(4) 0.039(4) 0.002(3) -0.008(3) 0.002(3)
C5B 0.043(6) 0.035(4) 0.039(5) 0.008(3) -0.017(4) -0.003(4)
C6B 0.109(3) 0.0374(19) 0.0330(19) 0.0131(14) -0.032(2) -0.036(2)
C7B 0.121(4) 0.0346(18) 0.0317(19) 0.0095(14) -0.032(2) -0.036(2)
C8B 0.032(5) 0.035(5) 0.032(5) 0.005(4) -0.012(3) -0.015(4)
C9B 0.039(5) 0.037(5) 0.046(5) 0.000(4) -0.012(4) -0.027(4)
C10B 0.047(6) 0.061(6) 0.027(5) 0.008(4) -0.005(4) -0.027(5)
C11B 0.039(5) 0.045(5) 0.039(5) -0.012(4) -0.003(4) -0.017(4)
C12 0.0415(18) 0.0271(14) 0.0280(15) 0.0009(11) -0.0062(13) -0.0119(12)
C13 0.0386(18) 0.0342(15) 0.0325(16) 0.0036(12) -0.0078(14) -0.0135(13)
C14 0.0406(18) 0.0390(16) 0.0320(16) 0.0063(13) -0.0075(14) -0.0178(14)
C15 0.0379(18) 0.0435(18) 0.0440(19) 0.0067(14) -0.0121(15) -0.0201(14)
C16 0.0419(19) 0.0465(18) 0.0423(19) 0.0070(14) -0.0151(15) -0.0179(15)
C17 0.0381(18) 0.0389(17) 0.0392(18) 0.0052(13) -0.0102(14) -0.0140(14)
C18 0.0398(18) 0.0394(17) 0.0390(18) 0.0063(13) -0.0140(15) -0.0100(14)
C19 0.0395(18) 0.0339(16) 0.0403(18) 0.0066(13) -0.0105(15) -0.0088(13)
C20 0.0383(17) 0.0306(15) 0.0323(16) 0.0033(12) -0.0059(13) -0.0082(13)
C21 0.0361(18) 0.0327(15) 0.0367(17) 0.0080(12) -0.0029(14) -0.0073(13)
C22 0.0335(17) 0.0286(15) 0.0392(18) 0.0058(12) -0.0015(14) -0.0073(12)
C23 0.0311(16) 0.0331(15) 0.0362(17) 0.0015(12) -0.0052(13) -0.0042(12)
C24 0.0362(17) 0.0323(15) 0.0268(15) 0.0016(11) -0.0062(13) -0.0097(12)
C25 0.0353(17) 0.0292(14) 0.0340(16) 0.0006(12) -0.0096(13) -0.0063(12)
C26A 0.030(3) 0.025(3) 0.014(3) -0.001(2) -0.004(2) -0.013(2)
C27A 0.027(3) 0.016(3) 0.027(3) -0.006(2) -0.001(2) -0.006(2)
C28A 0.032(3) 0.024(2) 0.024(3) 0.0052(19) -0.006(2) -0.012(2)
C29A 0.028(3) 0.025(3) 0.027(3) 0.001(2) 0.003(2) -0.012(2)
C26B 0.040(5) 0.061(7) 0.033(6) 0.013(5) -0.013(5) -0.025(5)
C27B 0.044(7) 0.045(7) 0.053(8) 0.023(5) -0.025(6) -0.023(5)
C28B 0.070(8) 0.043(6) 0.057(7) -0.017(5) -0.018(6) 0.013(5)
C29B 0.095(9) 0.043(5) 0.041(6) -0.020(4) -0.018(6) 0.011(6)
C30 0.0264(17) 0.0466(19) 0.055(2) 0.0178(16) -0.0034(15) -0.0075(14)
C31A 0.034(4) 0.064(5) 0.062(5) 0.020(4) -0.009(4) -0.014(3)
C32A 0.037(4) 0.046(4) 0.118(8) 0.018(5) -0.009(5) -0.023(3)
C33A 0.041(5) 0.113(8) 0.045(5) 0.028(5) -0.002(4) -0.033(5)
C31B 0.035(5) 0.064(5) 0.088(7) 0.040(5) -0.006(4) -0.016(4)
C32B 0.031(4) 0.065(5) 0.071(6) 0.015(4) 0.008(4) -0.004(3)
C33B 0.046(4) 0.057(5) 0.072(5) 0.002(4) -0.004(4) -0.028(4)
C34 0.0332(18) 0.0450(19) 0.066(2) 0.0148(16) -0.0162(17) -0.0198(15)
C35A 0.016(2) 0.049(3) 0.047(3) 0.003(2) -0.007(2) 0.000(2)
C36A 0.034(3) 0.084(5) 0.054(4) 0.029(3) -0.021(3) -0.042(3)
C37A 0.027(3) 0.036(3) 0.063(4) 0.000(3) 0.005(3) -0.024(2)
C38 0.0430(18) 0.0254(14) 0.0287(15) 0.0027(11) -0.0088(13) -0.0066(12)
C39 0.0431(19) 0.0325(15) 0.0333(17) 0.0018(12) -0.0069(14) -0.0113(13)
C40 0.046(2) 0.0403(17) 0.0349(17) 0.0048(13) -0.0072(15) -0.0174(14)
C41 0.0418(19) 0.0425(17) 0.0341(17) 0.0051(13) -0.0025(14) -0.0145(14)
C42 0.046(2) 0.0479(19) 0.0330(18) -0.0013(14) 0.0044(15) -0.0105(15)
C43 0.049(2) 0.0404(17) 0.0281(16) 0.0001(13) 0.0011(14) -0.0146(15)
C44 0.050(2) 0.0348(16) 0.0325(17) -0.0037(13) -0.0009(15) -0.0034(14)
C45 0.055(2) 0.0318(16) 0.0364(18) -0.0030(13) -0.0067(16) -0.0119(14)
C46 0.0436(19) 0.0326(15) 0.0332(17) -0.0017(12) -0.0069(14) -0.0105(13)
C47 0.0446(19) 0.0317(15) 0.0386(18) -0.0001(13) -0.0119(15) -0.0108(13)
C48 0.0314(16) 0.0301(14) 0.0398(18) 0.0022(12) -0.0092(14) -0.0072(12)
C49 0.0372(17) 0.0316(15) 0.0319(16) 0.0015(12) -0.0057(13) -0.0040(13)
C50 0.0370(17) 0.0305(15) 0.0291(16) 0.0042(12) -0.0051(13) -0.0067(12)
C51 0.0411(18) 0.0281(14) 0.0263(15) 0.0014(11) -0.0038(13) -0.0049(12)
C52A 0.034(3) 0.017(3) 0.023(3) 0.005(2) -0.003(2) -0.007(2)
C53A 0.030(3) 0.020(3) 0.026(3) 0.007(2) -0.003(2) -0.003(2)
C54A 0.036(3) 0.030(3) 0.032(3) 0.000(2) -0.006(3) -0.008(2)
C55A 0.029(3) 0.022(3) 0.038(3) 0.002(2) -0.005(3) -0.005(2)
C52B 0.049(6) 0.034(5) 0.030(5) 0.000(4) -0.004(4) -0.019(4)
C53B 0.047(6) 0.030(5) 0.027(5) 0.002(4) -0.008(4) -0.011(4)
C54B 0.061(6) 0.030(4) 0.031(4) 0.004(3) -0.008(4) 0.006(4)
C55B 0.066(7) 0.041(5) 0.038(5) 0.000(4) -0.015(5) 0.009(5)
C57A 0.033(3) 0.050(3) 0.057(3) 0.017(2) -0.008(2) -0.023(2)
C58A 0.034(3) 0.067(3) 0.051(3) 0.010(3) -0.007(2) -0.007(2)
C59A 0.054(4) 0.107(6) 0.035(3) -0.001(3) 0.009(3) -0.049(4)
C60 0.0311(17) 0.0398(17) 0.050(2) -0.0003(14) -0.0065(15) -0.0102(13)
C61A 0.039(3) 0.062(3) 0.064(4) -0.020(3) 0.001(3) -0.027(2)
C62A 0.028(3) 0.053(3) 0.077(4) -0.014(3) -0.001(3) -0.008(2)
C63A 0.055(3) 0.057(3) 0.054(3) 0.016(2) -0.002(3) -0.033(3)

loop_
_atom_type_symbol
_atom_type_description
_atom_type_scat_dispersion_real
_atom_type_scat_dispersion_imag
_atom_type_scat_source
C C 0.0033 0.0016 'International Tables Vol C Tables 4.2.6.8 and 6.1.1.4'
H H 0.0000 0.0000 'International Tables Vol C Tables 4.2.6.8 and 6.1.1.4'
Co Co 0.3494 0.9721 'International Tables Vol C Tables 4.2.6.8 and 6.1.1.4'

loop_
_geom_angle_atom_site_label_1
_geom_angle_atom_site_label_2
_geom_angle_atom_site_label_3
_geom_angle
C7A Co1 C6A 46.62(14)
C7A Co1 C9A 68.6(3)
C6A Co1 C9A 48.7(2)
C7A Co1 C8A 48.7(2)
C6A Co1 C8A 68.4(2)
C9A Co1 C8A 43.5(3)
C7A Co1 C1A 152.9(2)
C6A Co1 C1A 157.3(2)
C9A Co1 C1A 116.8(2)
C8A Co1 C1A 115.0(2)
C7A Co1 C3A 129.9(2)
C6A Co1 C3A 108.6(2)
C9A Co1 C3A 134.0(3)
C8A Co1 C3A 176.8(3)
C1A Co1 C3A 67.5(2)
C7A Co1 C4A 110.8(2)
C6A Co1 C4A 125.6(2)
C9A Co1 C4A 173.1(3)
C8A Co1 C4A 141.5(3)
C1A Co1 C4A 67.1(2)
C3A Co1 C4A 40.8(2)
C7A Co1 C5A 120.7(2)
C6A Co1 C5A 161.1(2)
C9A Co1 C5A 147.3(3)
C8A Co1 C5A 115.8(3)
C1A Co1 C5A 40.2(3)
C3A Co1 C5A 67.3(2)
C4A Co1 C5A 39.3(2)
C7A Co1 C2A 166.7(2)
C6A Co1 C2A 122.8(2)
C9A Co1 C2A 111.6(3)
C8A Co1 C2A 140.7(3)
C1A Co1 C2A 39.7(3)
C3A Co1 C2A 40.0(2)
C4A Co1 C2A 67.3(2)
C5A Co1 C2A 66.8(3)
C2A C1A C5A 107.9(5)
C2A C1A Co1 70.8(3)
C5A C1A Co1 70.3(3)
C1A C2A C3A 108.4(5)
C1A C2A Co1 69.5(3)
C3A C2A Co1 69.4(3)
C2A C3A C4A 106.9(5)
C2A C3A Co1 70.5(3)
C4A C3A Co1 69.8(3)
C5A C4A C3A 108.0(5)
C5A C4A Co1 70.5(3)
C3A C4A Co1 69.4(3)
C4A C5A C1A 108.7(6)
C4A C5A Co1 70.3(3)
C1A C5A Co1 69.6(3)
C12 C6A C7A 134.3(3)
C12 C6A C9A 128.2(4)
C7A C6A C9A 89.7(4)
C12 C6A Co1 143.9(3)
C7A C6A Co1 66.39(19)
C9A C6A Co1 68.9(3)
C38 C7A C6A 136.1(3)
C38 C7A C8A 125.2(4)
C6A C7A C8A 89.8(4)
C38 C7A Co1 144.3(3)
C6A C7A Co1 67.0(2)
C8A C7A Co1 69.5(3)
C11A C8A C9A 133.7(7)
C11A C8A C7A 136.1(7)
C9A C8A C7A 90.1(5)
C11A C8A Co1 130.5(5)
C9A C8A Co1 67.9(4)
C7A C8A Co1 61.7(3)
C8A C9A C10A 133.7(7)
C8A C9A C6A 90.4(5)
C10A C9A C6A 135.9(7)
C8A C9A Co1 68.7(4)
C10A C9A Co1 126.2(5)
C6A C9A Co1 62.4(3)
C9B Co2 C8B 45.5(4)
C9B Co2 C1B 118.0(4)
C8B Co2 C1B 115.9(3)
C9B Co2 C2B 150.0(4)
C8B Co2 C2B 116.0(4)
C1B Co2 C2B 41.1(4)
C9B Co2 C4B 131.7(4)
C8B Co2 C4B 176.0(3)
C1B Co2 C4B 67.7(3)
C2B Co2 C4B 67.8(4)
C9B Co2 C3B 170.2(4)
C8B Co2 C3B 141.2(4)
C1B Co2 C3B 67.7(4)
C2B Co2 C3B 39.4(4)
C4B Co2 C3B 41.0(3)
C9B Co2 C5B 110.5(4)
C8B Co2 C5B 141.9(4)
C1B Co2 C5B 40.7(3)
C2B Co2 C5B 68.5(4)
C4B Co2 C5B 39.8(3)
C3B Co2 C5B 68.0(4)
C5B C1B C2B 107.9(8)
C5B C1B Co2 70.4(5)
C2B C1B Co2 69.9(5)
C3B C2B C1B 107.9(8)
C3B C2B Co2 70.4(4)
C1B C2B Co2 69.1(5)
C2B C3B C4B 108.4(8)
C2B C3B Co2 70.2(5)
C4B C3B Co2 69.4(4)
C5B C4B C3B 108.3(7)
C5B C4B Co2 70.5(5)
C3B C4B Co2 69.6(4)
C4B C5B C1B 107.5(8)
C4B C5B Co2 69.7(4)
C1B C5B Co2 68.8(4)
C11B C8B C9B 132.0(8)
C11B C8B Co2 130.0(6)
C9B C8B Co2 66.7(5)
C10B C9B C8B 129.9(8)
C10B C9B Co2 128.2(7)
C8B C9B Co2 67.7(5)
C25 C12 C13 120.6(3)
C25 C12 C6A 118.1(3)
C13 C12 C6A 121.4(3)
C14 C13 C12 125.6(3)
C14 C13 C26B 118.6(5)
C12 C13 C26B 113.6(4)
C14 C13 C26A 116.6(3)
C12 C13 C26A 116.6(3)
C26B C13 C26A 27.6(4)
C13 C14 C15 123.4(3)
C16 C15 C14 119.3(3)
C16 C15 C34 120.7(3)
C14 C15 C34 119.9(3)
C17 C16 C15 122.3(3)
C16 C17 C18 123.7(3)
C16 C17 C26A 119.1(3)
C18 C17 C26A 115.9(3)
C16 C17 C26B 117.3(4)
C18 C17 C26B 116.8(4)
C26A C17 C26B 27.4(4)
C19 C18 C17 122.1(3)
C18 C19 C20 121.8(3)
C21 C20 C19 124.5(3)
C21 C20 C27A 119.0(4)
C19 C20 C27A 115.3(4)
C21 C20 C27B 116.9(5)
C19 C20 C27B 117.0(5)
C27A C20 C27B 24.8(4)
C20 C21 C22 123.4(3)
C21 C22 C23 118.3(3)
C21 C22 C30 120.8(3)
C23 C22 C30 120.9(3)
C24 C23 C22 123.3(3)
C23 C24 C25 124.5(3)
C23 C24 C27B 119.3(5)
C25 C24 C27B 114.3(5)
C23 C24 C27A 118.1(4)
C25 C24 C27A 116.4(4)
C27B C24 C27A 24.9(4)
C12 C25 C24 124.0(3)
C17 C26A C28A 107.6(4)
C17 C26A C27A 107.0(4)
C28A C26A C27A 114.7(5)
C17 C26A C13 112.5(4)
C28A C26A C13 107.6(4)
C27A C26A C13 107.6(5)
C20 C27A C29A 108.6(5)
C20 C27A C24 111.2(5)
C29A C27A C24 106.8(5)
C20 C27A C26A 108.3(5)
C29A C27A C26A 114.7(5)
C24 C27A C26A 107.3(5)
C27B C26B C13 114.0(9)
C27B C26B C17 110.7(8)
C13 C26B C17 111.9(6)
C27B C26B C28B 103.3(9)
C13 C26B C28B 109.0(7)
C17 C26B C28B 107.4(8)
C26B C27B C24 113.4(9)
C26B C27B C20 113.6(9)
C24 C27B C20 114.1(7)
C26B C27B C29B 105.2(9)
C24 C27B C29B 106.0(8)
C20 C27B C29B 103.1(8)
C33A C30 C33B 137.0(5)
C33A C30 C31B 39.5(5)
C33B C30 C31B 113.3(6)
C33A C30 C22 113.2(4)
C33B C30 C22 108.4(4)
C31B C30 C22 112.0(4)
C33A C30 C31A 110.9(5)
C33B C30 C31A 56.9(5)
C31B C30 C31A 131.5(5)
C22 C30 C31A 115.9(4)
C33A C30 C32B 69.7(6)
C33B C30 C32B 109.8(5)
C31B C30 C32B 108.0(6)
C22 C30 C32B 105.0(4)
C31A C30 C32B 53.0(5)
C33A C30 C32A 105.5(6)
C33B C30 C32A 49.8(5)
C31B C30 C32A 68.3(6)
C22 C30 C32A 107.7(4)
C31A C30 C32A 102.4(5)
C32B C30 C32A 145.8(5)
C36B C34 C37B 124.5(9)
C36B C34 C36A 126.7(7)
C37B C34 C36A 46.5(7)
C36B C34 C37A 34.1(6)
C37B C34 C37A 139.3(7)
C36A C34 C37A 110.3(4)
C36B C34 C15 116.0(7)
C37B C34 C15 109.3(7)
C36A C34 C15 114.7(3)
C37A C34 C15 111.2(3)
C36B C34 C35A 73.7(7)
C37B C34 C35A 63.2(7)
C36A C34 C35A 105.7(4)
C37A C34 C35A 107.1(4)
C15 C34 C35A 107.4(3)
C36B C34 C35B 101.8(8)
C37B C34 C35B 99.5(9)
C36A C34 C35B 53.0(6)
C37A C34 C35B 69.4(6)
C15 C34 C35B 100.7(5)
C35A C34 C35B 150.5(6)
C51 C38 C39 120.6(3)
C51 C38 C7A 119.6(3)
C39 C38 C7A 119.8(3)
C40 C39 C38 125.4(3)
C40 C39 C52B 117.8(4)
C38 C39 C52B 114.1(4)
C40 C39 C52A 117.0(3)
C38 C39 C52A 116.4(3)
C52B C39 C52A 28.7(3)
C39 C40 C41 123.7(3)
C42 C41 C40 118.2(3)
C42 C41 C56 121.0(3)
C40 C41 C56 120.7(3)
C41 C42 C43 123.3(3)
C44 C43 C42 123.9(3)
C44 C43 C52A 116.7(3)
C42 C43 C52A 118.1(3)
C44 C43 C52B 115.4(4)
C42 C43 C52B 118.0(4)
C52A C43 C52B 28.6(3)
C43 C44 C45 122.1(3)
C46 C45 C44 122.2(3)
C45 C46 C47 124.5(3)
C45 C46 C53A 115.6(4)
C47 C46 C53A 118.2(3)
C45 C46 C53B 115.5(4)
C47 C46 C53B 118.6(5)
C53A C46 C53B 25.8(3)
C48 C47 C46 122.6(3)
C47 C48 C49 119.4(3)
C47 C48 C60 121.4(3)
C49 C48 C60 119.1(3)
C50 C49 C48 122.2(3)
C49 C50 C51 124.4(3)
C49 C50 C53A 118.7(4)
C51 C50 C53A 115.6(4)
C49 C50 C53B 118.9(4)
C51 C50 C53B 115.1(4)
C53A C50 C53B 25.5(3)
C38 C51 C50 123.9(3)
C43 C52A C39 112.4(4)
C43 C52A C53A 106.9(4)
C39 C52A C53A 108.3(5)
C43 C52A C54A 108.7(4)
C39 C52A C54A 108.1(4)
C53A C52A C54A 112.5(5)
C46 C53A C50 112.6(5)
C46 C53A C52A 109.2(5)
C50 C53A C52A 109.0(5)
C46 C53A C55A 106.9(4)
C50 C53A C55A 107.1(5)
C52A C53A C55A 112.0(5)
C53B C52B C39 112.1(7)
C53B C52B C43 108.9(7)
C39 C52B C43 111.0(5)
C53B C52B C54B 108.6(8)
C39 C52B C54B 107.3(7)
C43 C52B C54B 108.8(7)
C52B C53B C46 112.4(8)
C52B C53B C50 109.7(7)
C46 C53B C50 112.4(6)
C52B C53B C55B 108.9(8)
C46 C53B C55B 106.3(7)
C50 C53B C55B 106.9(7)
C58B C56 C58A 134.4(11)
C58B C56 C41 112.6(10)
C58A C56 C41 108.4(3)
C58B C56 C59B 117.7(12)
C58A C56 C59B 58.3(6)
C41 C56 C59B 114.1(7)
C58B C56 C59A 33.9(9)
C58A C56 C59A 110.9(4)
C41 C56 C59A 112.3(3)
C59B C56 C59A 133.3(7)
C58B C56 C57A 73.8(10)
C58A C56 C57A 109.8(4)
C41 C56 C57A 110.0(3)
C59B C56 C57A 52.9(6)
C59A C56 C57A 105.4(4)
C58B C56 C57B 105.7(12)
C58A C56 C57B 41.8(7)
C41 C56 C57B 106.9(7)
C59B C56 C57B 97.7(10)
C59A C56 C57B 73.7(8)
C57A C56 C57B 139.9(7)
C61A C60 C61B 129.2(7)
C61A C60 C48 113.3(3)
C61B C60 C48 117.5(6)
C61A C60 C62A 109.9(4)
C61B C60 C62A 54.8(6)
C48 C60 C62A 108.7(3)
C61A C60 C63A 108.9(4)
C61B C60 C63A 54.1(6)
C48 C60 C63A 107.4(3)
C62A C60 C63A 108.6(4)
C61A C60 C63B 52.6(5)
C61B C60 C63B 109.4(9)
C48 C60 C63B 109.0(5)
C62A C60 C63B 61.9(6)
C63A C60 C63B 143.5(5)
C61A C60 C62B 52.9(6)
C61B C60 C62B 104.5(8)
C48 C60 C62B 111.7(6)
C62A C60 C62B 139.7(6)
C63A C60 C62B 58.9(6)
C63B C60 C62B 103.9(6)

loop_
_geom_bond_atom_site_label_1
_geom_bond_atom_site_label_2
_geom_bond_distance
Co1 C7A 1.868(4)
Co1 C6A 1.876(4)
Co1 C9A 1.976(6)
Co1 C8A 1.987(7)
Co1 C1A 2.050(6)
Co1 C3A 2.052(5)
Co1 C4A 2.057(5)
Co1 C5A 2.060(6)
Co1 C2A 2.067(6)
C1A C2A 1.399(9)
C1A C5A 1.411(10)
C2A C3A 1.410(8)
C3A C4A 1.434(7)
C4A C5A 1.383(9)
C6A C12 1.476(4)
C6A C7A 1.481(4)
C6A C9A 1.591(7)
C7A C38 1.467(4)
C7A C8A 1.594(8)
C8A C11A 1.458(10)
C8A C9A 1.468(13)
C9A C10A 1.479(10)
Co2 C9B 1.993(9)
Co2 C8B 2.008(10)
Co2 C1B 2.045(8)
Co2 C2B 2.056(8)
Co2 C4B 2.057(7)
Co2 C3B 2.059(8)
Co2 C5B 2.066(9)
C1B C5B 1.430(12)
C1B C2B 1.438(14)
C2B C3B 1.388(14)
C3B C4B 1.441(11)
C4B C5B 1.403(12)
C8B C11B 1.448(12)
C8B C9B 1.548(16)
C9B C10B 1.445(12)
C12 C25 1.378(4)
C12 C13 1.419(4)
C13 C14 1.373(4)
C13 C26B 1.493(10)
C13 C26A 1.568(6)
C14 C15 1.412(5)
C15 C16 1.397(4)
C15 C34 1.532(4)
C16 C17 1.387(4)
C17 C18 1.396(4)
C17 C26A 1.493(7)
C17 C26B 1.580(10)
C18 C19 1.386(4)
C19 C20 1.390(4)
C20 C21 1.385(4)
C20 C27A 1.504(8)
C20 C27B 1.551(11)
C21 C22 1.401(4)
C22 C23 1.403(4)
C22 C30 1.520(4)
C23 C24 1.380(4)
C24 C25 1.400(4)
C24 C27B 1.459(11)
C24 C27A 1.557(8)
C26A C28A 1.531(8)
C26A C27A 1.561(8)
C27A C29A 1.513(8)
C26B C27B 1.433(15)
C26B C28B 1.678(15)
C27B C29B 1.687(15)
C30 C33A 1.462(9)
C30 C33B 1.464(9)
C30 C31B 1.505(9)
C30 C31A 1.540(8)
C30 C32B 1.574(8)
C30 C32A 1.635(9)
C34 C36B 1.428(14)
C34 C37B 1.433(15)
C34 C36A 1.513(6)
C34 C37A 1.526(6)
C34 C35A 1.597(7)
C34 C35B 1.702(14)
C38 C51 1.378(4)
C38 C39 1.418(4)
C39 C40 1.384(4)
C39 C52B 1.525(9)
C39 C52A 1.534(7)
C40 C41 1.419(5)
C41 C42 1.388(5)
C41 C56 1.529(5)
C42 C43 1.390(5)
C43 C44 1.378(4)
C43 C52A 1.518(6)
C43 C52B 1.552(9)
C44 C45 1.386(5)
C45 C46 1.380(4)
C46 C47 1.399(4)
C46 C53A 1.505(7)
C46 C53B 1.507(10)
C47 C48 1.383(4)
C48 C49 1.412(4)
C48 C60 1.532(4)
C49 C50 1.375(4)
C50 C51 1.402(4)
C50 C53A 1.520(7)
C50 C53B 1.523(10)
C52A C53A 1.552(8)
C52A C54A 1.554(8)
C53A C55A 1.562(8)
C52B C53B 1.460(14)
C52B C54B 1.644(13)
C53B C55B 1.636(13)
C56 C58B 1.39(2)
C56 C58A 1.485(6)
C56 C59B 1.536(16)
C56 C59A 1.537(7)
C56 C57A 1.564(6)
C56 C57B 1.687(19)
C60 C61A 1.502(6)
C60 C61B 1.523(15)
C60 C62A 1.536(6)
C60 C63A 1.541(6)
C60 C63B 1.542(9)
C60 C62B 1.563(13)

loop_
_geom_torsion_atom_site_label_1
_geom_torsion_atom_site_label_2
_geom_torsion_atom_site_label_3
_geom_torsion_atom_site_label_4
_geom_torsion
C7A Co1 C1A C2A 172.6(5)
C6A Co1 C1A C2A -47.3(7)
C9A Co1 C1A C2A -92.2(5)
C8A Co1 C1A C2A -140.8(4)
C3A Co1 C1A C2A 37.1(4)
C4A Co1 C1A C2A 81.5(4)
C5A Co1 C1A C2A 118.1(5)
C7A Co1 C1A C5A 54.5(6)
C6A Co1 C1A C5A -165.5(5)
C9A Co1 C1A C5A 149.7(5)
C8A Co1 C1A C5A 101.1(5)
C3A Co1 C1A C5A -81.1(4)
C4A Co1 C1A C5A -36.6(4)
C2A Co1 C1A C5A -118.1(5)
C5A C1A C2A C3A 2.1(7)
Co1 C1A C2A C3A -58.7(4)
C5A C1A C2A Co1 60.7(4)
C7A Co1 C2A C1A -165.3(9)
C6A Co1 C2A C1A 160.3(3)
C9A Co1 C2A C1A 106.3(4)
C8A Co1 C2A C1A 64.8(7)
C3A Co1 C2A C1A -120.0(6)
C4A Co1 C2A C1A -81.0(4)
C5A Co1 C2A C1A -38.2(4)
C7A Co1 C2A C3A -45.2(12)
C6A Co1 C2A C3A -79.7(4)
C9A Co1 C2A C3A -133.6(4)
C8A Co1 C2A C3A -175.2(5)
C1A Co1 C2A C3A 120.0(6)
C4A Co1 C2A C3A 39.0(3)
C5A Co1 C2A C3A 81.8(4)
C1A C2A C3A C4A -1.9(7)
Co1 C2A C3A C4A -60.6(4)
C1A C2A C3A Co1 58.7(4)
C7A Co1 C3A C2A 167.7(4)
C6A Co1 C3A C2A 119.3(4)
C9A Co1 C3A C2A 69.3(5)
C8A Co1 C3A C2A 105(5)
C1A Co1 C3A C2A -36.8(4)
C4A Co1 C3A C2A -117.3(5)
C5A Co1 C3A C2A -80.4(4)
C7A Co1 C3A C4A -75.0(4)
C6A Co1 C3A C4A -123.4(3)
C9A Co1 C3A C4A -173.4(3)
C8A Co1 C3A C4A -137(5)
C1A Co1 C3A C4A 80.5(3)
C5A Co1 C3A C4A 36.9(4)
C2A Co1 C3A C4A 117.3(5)
C2A C3A C4A C5A 1.0(6)
Co1 C3A C4A C5A -60.1(4)
C2A C3A C4A Co1 61.1(4)
C7A Co1 C4A C5A -113.5(4)
C6A Co1 C4A C5A -164.3(4)
C9A Co1 C4A C5A 163(2)
C8A Co1 C4A C5A -64.5(6)
C1A Co1 C4A C5A 37.4(4)
C3A Co1 C4A C5A 119.0(5)
C2A Co1 C4A C5A 80.7(4)
C7A Co1 C4A C3A 127.5(3)
C6A Co1 C4A C3A 76.7(3)
C9A Co1 C4A C3A 44(2)
C8A Co1 C4A C3A 176.5(4)
C1A Co1 C4A C3A -81.6(3)
C5A Co1 C4A C3A -119.0(5)
C2A Co1 C4A C3A -38.3(3)
C3A C4A C5A C1A 0.2(7)
Co1 C4A C5A C1A -59.2(4)
C3A C4A C5A Co1 59.4(4)
C2A C1A C5A C4A -1.4(7)
Co1 C1A C5A C4A 59.6(4)
C2A C1A C5A Co1 -61.1(4)
C7A Co1 C5A C4A 85.7(4)
C6A Co1 C5A C4A 42.9(9)
C9A Co1 C5A C4A -176.3(5)
C8A Co1 C5A C4A 141.3(4)
C1A Co1 C5A C4A -119.7(5)
C3A Co1 C5A C4A -38.3(3)
C2A Co1 C5A C4A -81.9(4)
C7A Co1 C5A C1A -154.5(3)
C6A Co1 C5A C1A 162.6(6)
C9A Co1 C5A C1A -56.5(7)
C8A Co1 C5A C1A -98.9(4)
C3A Co1 C5A C1A 81.4(4)
C4A Co1 C5A C1A 119.7(5)
C2A Co1 C5A C1A 37.8(4)
C7A Co1 C6A C12 -134.1(6)
C9A Co1 C6A C12 126.6(6)
C8A Co1 C6A C12 172.9(5)
C1A Co1 C6A C12 69.6(8)
C3A Co1 C6A C12 -6.3(5)
C4A Co1 C6A C12 -48.4(5)
C5A Co1 C6A C12 -80.4(8)
C2A Co1 C6A C12 35.6(6)
C9A Co1 C6A C7A -99.4(5)
C8A Co1 C6A C7A -53.0(3)
C1A Co1 C6A C7A -156.3(5)
C3A Co1 C6A C7A 127.8(3)
C4A Co1 C6A C7A 85.6(3)
C5A Co1 C6A C7A 53.7(8)
C2A Co1 C6A C7A 169.7(3)
C7A Co1 C6A C9A 99.4(5)
C8A Co1 C6A C9A 46.3(4)
C1A Co1 C6A C9A -57.0(7)
C3A Co1 C6A C9A -132.9(4)
C4A Co1 C6A C9A -175.0(4)
C5A Co1 C6A C9A 153.0(8)
C2A Co1 C6A C9A -91.0(4)
C12 C6A C7A C38 -2.5(10)
C9A C6A C7A C38 146.7(6)
Co1 C6A C7A C38 -146.3(6)
C12 C6A C7A C8A -148.5(5)
C9A C6A C7A C8A 0.8(4)
Co1 C6A C7A C8A 67.8(3)
C12 C6A C7A Co1 143.7(6)
C9A C6A C7A Co1 -67.0(3)
C6A Co1 C7A C38 138.7(6)
C9A Co1 C7A C38 -168.5(6)
C8A Co1 C7A C38 -122.4(6)
C1A Co1 C7A C38 -61.2(8)
C3A Co1 C7A C38 61.4(5)
C4A Co1 C7A C38 18.9(5)
C5A Co1 C7A C38 -23.6(6)
C2A Co1 C7A C38 97.8(11)
C9A Co1 C7A C6A 52.8(3)
C8A Co1 C7A C6A 98.9(4)
C1A Co1 C7A C6A 160.1(5)
C3A Co1 C7A C6A -77.4(3)
C4A Co1 C7A C6A -119.9(3)
C5A Co1 C7A C6A -162.3(3)
C2A Co1 C7A C6A -40.9(11)
C6A Co1 C7A C8A -98.9(4)
C9A Co1 C7A C8A -46.1(4)
C1A Co1 C7A C8A 61.2(6)
C3A Co1 C7A C8A -176.2(4)
C4A Co1 C7A C8A 141.3(4)
C5A Co1 C7A C8A 98.8(4)
C2A Co1 C7A C8A -139.7(11)
C38 C7A C8A C11A 22.7(9)
C6A C7A C8A C11A 174.3(7)
Co1 C7A C8A C11A -120.2(7)
C38 C7A C8A C9A -152.5(4)
C6A C7A C8A C9A -0.8(4)
Co1 C7A C8A C9A 64.6(4)
C38 C7A C8A Co1 142.9(4)
C6A C7A C8A Co1 -65.4(3)
C7A Co1 C8A C11A 128.0(9)
C6A Co1 C8A C11A 178.6(8)
C9A Co1 C8A C11A -129.2(9)
C1A Co1 C8A C11A -25.9(9)
C3A Co1 C8A C11A -167(5)
C4A Co1 C8A C11A 58.1(9)
C5A Co1 C8A C11A 18.8(8)
C2A Co1 C8A C11A -65.6(10)
C7A Co1 C8A C9A -102.8(5)
C6A Co1 C8A C9A -52.2(3)
C1A Co1 C8A C9A 103.3(4)
C3A Co1 C8A C9A -38(5)
C4A Co1 C8A C9A -172.6(3)
C5A Co1 C8A C9A 148.0(4)
C2A Co1 C8A C9A 63.7(6)
C6A Co1 C8A C7A 50.6(2)
C9A Co1 C8A C7A 102.8(5)
C1A Co1 C8A C7A -153.9(3)
C3A Co1 C8A C7A 65(5)
C4A Co1 C8A C7A -69.9(5)
C5A Co1 C8A C7A -109.2(3)
C2A Co1 C8A C7A 166.4(4)
C11A C8A C9A C10A 5.2(13)
C7A C8A C9A C10A -179.5(7)
Co1 C8A C9A C10A -120.3(8)
C11A C8A C9A C6A -174.6(7)
C7A C8A C9A C6A 0.8(4)
Co1 C8A C9A C6A 60.0(3)
C11A C8A C9A Co1 125.5(8)
C7A C8A C9A Co1 -59.2(3)
C12 C6A C9A C8A 151.4(4)
C7A C6A C9A C8A -0.8(4)
Co1 C6A C9A C8A -65.5(4)
C12 C6A C9A C10A -28.3(10)
C7A C6A C9A C10A 179.4(7)
Co1 C6A C9A C10A 114.7(8)
C12 C6A C9A Co1 -143.0(4)
C7A C6A C9A Co1 64.7(3)
C7A Co1 C9A C8A 51.9(4)
C6A Co1 C9A C8A 102.3(5)
C1A Co1 C9A C8A -99.0(4)
C3A Co1 C9A C8A 177.3(3)
C4A Co1 C9A C8A 138(2)
C5A Co1 C9A C8A -61.9(7)
C2A Co1 C9A C8A -142.4(4)
C7A Co1 C9A C10A -178.8(8)
C6A Co1 C9A C10A -128.5(9)
C8A Co1 C9A C10A 129.2(8)
C1A Co1 C9A C10A 30.3(8)
C3A Co1 C9A C10A -53.5(8)
C4A Co1 C9A C10A -93(2)
C5A Co1 C9A C10A 67.3(11)
C2A Co1 C9A C10A -13.1(8)
C7A Co1 C9A C6A -50.4(2)
C8A Co1 C9A C6A -102.3(5)
C1A Co1 C9A C6A 158.7(3)
C3A Co1 C9A C6A 75.0(4)
C4A Co1 C9A C6A 36(2)
C5A Co1 C9A C6A -164.2(5)
C2A Co1 C9A C6A 115.4(3)
C9B Co2 C1B C5B -89.4(7)
C8B Co2 C1B C5B -140.9(6)
C2B Co2 C1B C5B 118.6(8)
C4B Co2 C1B C5B 37.2(5)
C3B Co2 C1B C5B 81.7(6)
C9B Co2 C1B C2B 152.0(6)
C8B Co2 C1B C2B 100.6(6)
C4B Co2 C1B C2B -81.4(6)
C3B Co2 C1B C2B -36.9(5)
C5B Co2 C1B C2B -118.6(8)
C5B C1B C2B C3B -0.5(10)
Co2 C1B C2B C3B 59.9(6)
C5B C1B C2B Co2 -60.4(6)
C9B Co2 C2B C3B -175.1(7)
C8B Co2 C2B C3B 140.5(5)
C1B Co2 C2B C3B -119.1(8)
C4B Co2 C2B C3B -38.1(5)
C5B Co2 C2B C3B -81.1(6)
C9B Co2 C2B C1B -56.1(10)
C8B Co2 C2B C1B -100.5(6)
C4B Co2 C2B C1B 81.0(5)
C3B Co2 C2B C1B 119.1(8)
C5B Co2 C2B C1B 38.0(5)
C1B C2B C3B C4B 0.0(9)
Co2 C2B C3B C4B 59.1(5)
C1B C2B C3B Co2 -59.1(6)
C9B Co2 C3B C2B 166(2)
C8B Co2 C3B C2B -65.8(8)
C1B Co2 C3B C2B 38.4(6)
C4B Co2 C3B C2B 119.5(8)
C5B Co2 C3B C2B 82.5(6)
C9B Co2 C3B C4B 46(2)
C8B Co2 C3B C4B 174.7(5)
C1B Co2 C3B C4B -81.2(5)
C2B Co2 C3B C4B -119.5(8)
C5B Co2 C3B C4B -37.0(5)
C2B C3B C4B C5B 0.5(9)
Co2 C3B C4B C5B 60.1(6)
C2B C3B C4B Co2 -59.6(6)
C9B Co2 C4B C5B 70.3(7)
C8B Co2 C4B C5B 116(5)
C1B Co2 C4B C5B -38.0(5)
C2B Co2 C4B C5B -82.6(6)
C3B Co2 C4B C5B -119.2(7)
C9B Co2 C4B C3B -170.5(5)
C8B Co2 C4B C3B -125(5)
C1B Co2 C4B C3B 81.2(6)
C2B Co2 C4B C3B 36.6(5)
C5B Co2 C4B C3B 119.2(7)
C3B C4B C5B C1B -0.8(10)
Co2 C4B C5B C1B 58.7(6)
C3B C4B C5B Co2 -59.5(5)
C2B C1B C5B C4B 0.8(10)
Co2 C1B C5B C4B -59.3(6)
C2B C1B C5B Co2 60.1(6)
C9B Co2 C5B C4B -131.4(6)
C8B Co2 C5B C4B -174.1(6)
C1B Co2 C5B C4B 119.1(8)
C2B Co2 C5B C4B 80.8(6)
C3B Co2 C5B C4B 38.2(5)
C9B Co2 C5B C1B 109.5(6)
C8B Co2 C5B C1B 66.8(8)
C2B Co2 C5B C1B -38.3(6)
C4B Co2 C5B C1B -119.1(8)
C3B Co2 C5B C1B -80.9(6)
C9B Co2 C8B C11B -126.2(11)
C1B Co2 C8B C11B -21.4(11)
C2B Co2 C8B C11B 24.5(11)
C4B Co2 C8B C11B -175(5)
C3B Co2 C8B C11B 64.6(11)
C5B Co2 C8B C11B -63.2(12)
C1B Co2 C8B C9B 104.8(5)
C2B Co2 C8B C9B 150.7(5)
C4B Co2 C8B C9B -49(5)
C3B Co2 C8B C9B -169.2(6)
C5B Co2 C8B C9B 63.0(7)
C11B C8B C9B C10B 1.7(15)
Co2 C8B C9B C10B -122.0(10)
C11B C8B C9B Co2 123.7(9)
C8B Co2 C9B C10B 124.1(11)
C1B Co2 C9B C10B 24.2(11)
C2B Co2 C9B C10B 62.3(15)
C4B Co2 C9B C10B -60.0(11)
C3B Co2 C9B C10B -99(2)
C5B Co2 C9B C10B -20.0(11)
C1B Co2 C9B C8B -99.9(5)
C2B Co2 C9B C8B -61.8(10)
C4B Co2 C9B C8B 175.9(4)
C3B Co2 C9B C8B 137(2)
C5B Co2 C9B C8B -144.0(5)
C7A C6A C12 C25 124.4(5)
C9A C6A C12 C25 -15.0(6)
Co1 C6A C12 C25 -122.6(4)
C7A C6A C12 C13 -53.8(7)
C9A C6A C12 C13 166.8(5)
Co1 C6A C12 C13 59.2(5)
C25 C12 C13 C14 177.6(3)
C6A C12 C13 C14 -4.3(5)
C25 C12 C13 C26B 14.6(6)
C6A C12 C13 C26B -167.2(5)
C25 C12 C13 C26A -15.7(5)
C6A C12 C13 C26A 162.5(3)
C12 C13 C14 C15 -177.9(3)
C26B C13 C14 C15 -15.7(7)
C26A C13 C14 C15 15.4(5)
C13 C14 C15 C16 -0.3(5)
C13 C14 C15 C34 176.5(3)
C14 C15 C16 C17 -0.4(5)
C34 C15 C16 C17 -177.1(3)
C15 C16 C17 C18 178.6(3)
C15 C16 C17 C26A -15.3(5)
C15 C16 C17 C26B 15.8(7)
C16 C17 C18 C19 -178.8(3)
C26A C17 C18 C19 14.8(5)
C26B C17 C18 C19 -15.8(7)
C17 C18 C19 C20 3.6(5)
C18 C19 C20 C21 -179.0(3)
C18 C19 C20 C27A 14.0(5)
C18 C19 C20 C27B -13.6(7)
C19 C20 C21 C22 178.2(3)
C27A C20 C21 C22 -15.2(5)
C27B C20 C21 C22 12.8(7)
C20 C21 C22 C23 -1.3(5)
C20 C21 C22 C30 -178.9(3)
C21 C22 C23 C24 1.4(5)
C30 C22 C23 C24 179.0(3)
C22 C23 C24 C25 -177.6(3)
C22 C23 C24 C27B -14.2(7)
C22 C23 C24 C27A 14.3(5)
C13 C12 C25 C24 -1.4(5)
C6A C12 C25 C24 -179.7(3)
C23 C24 C25 C12 177.2(3)
C27B C24 C25 C12 13.0(7)
C27A C24 C25 C12 -14.6(5)
C16 C17 C26A C28A -89.8(5)
C18 C17 C26A C28A 77.4(4)
C26B C17 C26A C28A 176.3(12)
C16 C17 C26A C27A 146.5(4)
C18 C17 C26A C27A -46.4(5)
C26B C17 C26A C27A 52.5(9)
C16 C17 C26A C13 28.6(5)
C18 C17 C26A C13 -164.3(3)
C26B C17 C26A C13 -65.4(9)
C14 C13 C26A C17 -28.4(5)
C12 C13 C26A C17 163.6(3)
C26B C13 C26A C17 73.2(10)
C14 C13 C26A C28A 89.9(5)
C12 C13 C26A C28A -78.0(5)
C26B C13 C26A C28A -168.5(13)
C14 C13 C26A C27A -145.9(4)
C12 C13 C26A C27A 46.1(5)
C26B C13 C26A C27A -44.4(10)
C21 C20 C27A C29A -88.9(5)
C19 C20 C27A C29A 78.8(5)
C27B C20 C27A C29A 179.1(18)
C21 C20 C27A C24 28.3(5)
C19 C20 C27A C24 -163.9(3)
C27B C20 C27A C24 -63.7(13)
C21 C20 C27A C26A 146.0(4)
C19 C20 C27A C26A -46.3(5)
C27B C20 C27A C26A 54.0(13)
C23 C24 C27A C20 -27.9(5)
C25 C24 C27A C20 163.0(3)
C27B C24 C27A C20 71.6(14)
C23 C24 C27A C29A 90.4(5)
C25 C24 C27A C29A -78.6(5)
C27B C24 C27A C29A -170.0(18)
C23 C24 C27A C26A -146.2(4)
C25 C24 C27A C26A 44.8(5)
C27B C24 C27A C26A -46.6(13)
C17 C26A C27A C20 61.0(5)
C28A C26A C27A C20 -58.2(6)
C13 C26A C27A C20 -177.9(4)
C17 C26A C27A C29A -60.4(7)
C28A C26A C27A C29A -179.6(5)
C13 C26A C27A C29A 60.7(7)
C17 C26A C27A C24 -178.8(4)
C28A C26A C27A C24 61.9(6)
C13 C26A C27A C24 -57.7(5)
C14 C13 C26B C27B 155.4(7)
C12 C13 C26B C27B -40.3(10)
C26A C13 C26B C27B 62.3(12)
C14 C13 C26B C17 28.8(9)
C12 C13 C26B C17 -166.9(5)
C26A C13 C26B C17 -64.3(9)
C14 C13 C26B C28B -89.8(7)
C12 C13 C26B C28B 74.5(8)
C26A C13 C26B C28B 177.1(15)
C16 C17 C26B C27B -157.4(7)
C18 C17 C26B C27B 38.6(11)
C26A C17 C26B C27B -56.4(10)
C16 C17 C26B C13 -29.0(9)
C18 C17 C26B C13 166.9(5)
C26A C17 C26B C13 72.0(10)
C16 C17 C26B C28B 90.5(7)
C18 C17 C26B C28B -73.5(7)
C26A C17 C26B C28B -168.5(14)
C13 C26B C27B C24 52.8(12)
C17 C26B C27B C24 180.0(7)
C28B C26B C27B C24 -65.3(10)
C13 C26B C27B C20 -174.7(7)
C17 C26B C27B C20 -47.5(12)
C28B C26B C27B C20 67.1(10)
C13 C26B C27B C29B -62.7(10)
C17 C26B C27B C29B 64.5(10)
C28B C26B C27B C29B 179.2(7)
C23 C24 C27B C26B 156.5(7)
C25 C24 C27B C26B -38.4(11)
C27A C24 C27B C26B 62.2(16)
C23 C24 C27B C20 24.3(11)
C25 C24 C27B C20 -170.6(6)
C27A C24 C27B C20 -70.0(13)
C23 C24 C27B C29B -88.5(7)
C25 C24 C27B C29B 76.6(8)
C27A C24 C27B C29B 177(2)
C21 C20 C27B C26B -155.8(7)
C19 C20 C27B C26B 37.7(11)
C27A C20 C27B C26B -54.4(14)
C21 C20 C27B C24 -23.6(11)
C19 C20 C27B C24 169.9(6)
C27A C20 C27B C24 77.7(14)
C21 C20 C27B C29B 90.9(7)
C19 C20 C27B C29B -75.6(8)
C27A C20 C27B C29B -167.8(19)
C21 C22 C30 C33A 46.8(6)
C23 C22 C30 C33A -130.7(6)
C21 C22 C30 C33B -122.0(5)
C23 C22 C30 C33B 60.6(5)
C21 C22 C30 C31B 3.8(6)
C23 C22 C30 C31B -173.7(5)
C21 C22 C30 C31A 176.6(5)
C23 C22 C30 C31A -0.9(6)
C21 C22 C30 C32B 120.7(5)
C23 C22 C30 C32B -56.7(5)
C21 C22 C30 C32A -69.4(5)
C23 C22 C30 C32A 113.1(5)
C16 C15 C34 C36B -167.1(8)
C14 C15 C34 C36B 16.2(9)
C16 C15 C34 C37B 45.9(8)
C14 C15 C34 C37B -130.8(8)
C16 C15 C34 C36A -4.2(6)
C14 C15 C34 C36A 179.1(4)
C16 C15 C34 C37A -130.2(4)
C14 C15 C34 C37A 53.1(5)
C16 C15 C34 C35A 112.9(4)
C14 C15 C34 C35A -63.8(4)
C16 C15 C34 C35B -58.2(6)
C14 C15 C34 C35B 125.0(6)
C6A C7A C38 C51 123.5(5)
C8A C7A C38 C51 -99.7(5)
Co1 C7A C38 C51 4.7(6)
C6A C7A C38 C39 -59.1(7)
C8A C7A C38 C39 77.6(5)
Co1 C7A C38 C39 -177.9(4)
C51 C38 C39 C40 176.8(3)
C7A C38 C39 C40 -0.5(5)
C51 C38 C39 C52B 15.9(6)
C7A C38 C39 C52B -161.4(5)
C51 C38 C39 C52A -15.8(5)
C7A C38 C39 C52A 166.9(4)
C38 C39 C40 C41 -177.2(3)
C52B C39 C40 C41 -16.9(7)
C52A C39 C40 C41 15.5(5)
C39 C40 C41 C42 0.0(5)
C39 C40 C41 C56 176.5(3)
C40 C41 C42 C43 0.2(5)
C56 C41 C42 C43 -176.3(3)
C41 C42 C43 C44 176.9(3)
C41 C42 C43 C52A -16.1(6)
C41 C42 C43 C52B 16.4(7)
C42 C43 C44 C45 -179.1(3)
C52A C43 C44 C45 13.8(5)
C52B C43 C44 C45 -18.1(6)
C43 C44 C45 C46 3.4(5)
C44 C45 C46 C47 179.0(3)
C44 C45 C46 C53A 13.8(5)
C44 C45 C46 C53B -14.8(6)
C45 C46 C47 C48 -179.6(3)
C53A C46 C47 C48 -14.7(5)
C53B C46 C47 C48 14.7(6)
C46 C47 C48 C49 -0.5(5)
C46 C47 C48 C60 179.3(3)
C47 C48 C49 C50 0.7(5)
C60 C48 C49 C50 -179.1(3)
C48 C49 C50 C51 -179.6(3)
C48 C49 C50 C53A 14.3(5)
C48 C49 C50 C53B -14.9(6)
C39 C38 C51 C50 -0.6(5)
C7A C38 C51 C50 176.7(3)
C49 C50 C51 C38 178.7(3)
C53A C50 C51 C38 -14.8(5)
C53B C50 C51 C38 13.5(6)
C44 C43 C52A C39 -162.7(3)
C42 C43 C52A C39 29.4(6)
C52B C43 C52A C39 -68.2(9)
C44 C43 C52A C53A -44.0(6)
C42 C43 C52A C53A 148.2(4)
C52B C43 C52A C53A 50.5(8)
C44 C43 C52A C54A 77.8(5)
C42 C43 C52A C54A -90.1(5)
C52B C43 C52A C54A 172.3(11)
C40 C39 C52A C43 -29.0(6)
C38 C39 C52A C43 162.6(3)
C52B C39 C52A C43 70.1(9)
C40 C39 C52A C53A -146.9(4)
C38 C39 C52A C53A 44.6(6)
C52B C39 C52A C53A -47.8(8)
C40 C39 C52A C54A 91.0(5)
C38 C39 C52A C54A -77.5(5)
C52B C39 C52A C54A -169.9(11)
C45 C46 C53A C50 -166.4(3)
C47 C46 C53A C50 27.4(6)
C53B C46 C53A C50 -70.4(12)
C45 C46 C53A C52A -45.1(6)
C47 C46 C53A C52A 148.6(4)
C53B C46 C53A C52A 50.8(11)
C45 C46 C53A C55A 76.3(5)
C47 C46 C53A C55A -90.0(5)
C53B C46 C53A C55A 172.2(14)
C49 C50 C53A C46 -27.4(6)
C51 C50 C53A C46 165.3(3)
C53B C50 C53A C46 70.3(12)
C49 C50 C53A C52A -148.7(4)
C51 C50 C53A C52A 43.9(6)
C53B C50 C53A C52A -51.1(11)
C49 C50 C53A C55A 89.9(5)
C51 C50 C53A C55A -77.5(5)
C53B C50 C53A C55A -172.5(15)
C43 C52A C53A C46 58.2(6)
C39 C52A C53A C46 179.5(4)
C54A C52A C53A C46 -61.1(6)
C43 C52A C53A C50 -178.4(4)
C39 C52A C53A C50 -57.1(6)
C54A C52A C53A C50 62.3(6)
C43 C52A C53A C55A -60.1(6)
C39 C52A C53A C55A 61.2(6)
C54A C52A C53A C55A -179.4(5)
C40 C39 C52B C53B 152.5(6)
C38 C39 C52B C53B -45.1(9)
C52A C39 C52B C53B 56.3(10)
C40 C39 C52B C43 30.4(9)
C38 C39 C52B C43 -167.1(5)
C52A C39 C52B C43 -65.7(8)
C40 C39 C52B C54B -88.4(6)
C38 C39 C52B C54B 74.1(7)
C52A C39 C52B C54B 175.5(13)
C44 C43 C52B C53B 43.5(9)
C42 C43 C52B C53B -154.3(6)
C52A C43 C52B C53B -56.3(10)
C44 C43 C52B C39 167.4(5)
C42 C43 C52B C39 -30.4(9)
C52A C43 C52B C39 67.6(9)
C44 C43 C52B C54B -74.7(7)
C42 C43 C52B C54B 87.5(7)
C52A C43 C52B C54B -174.5(13)
C39 C52B C53B C46 -177.7(6)
C43 C52B C53B C46 -54.4(10)
C54B C52B C53B C46 63.9(9)
C39 C52B C53B C50 56.5(10)
C43 C52B C53B C50 179.8(6)
C54B C52B C53B C50 -61.9(8)
C39 C52B C53B C55B -60.1(9)
C43 C52B C53B C55B 63.2(9)
C54B C52B C53B C55B -178.5(7)
C45 C46 C53B C52B 42.1(9)
C47 C46 C53B C52B -150.9(6)
C53A C46 C53B C52B -54.4(11)
C45 C46 C53B C50 166.5(5)
C47 C46 C53B C50 -26.5(9)
C53A C46 C53B C50 69.9(11)
C45 C46 C53B C55B -76.9(7)
C47 C46 C53B C55B 90.1(7)
C53A C46 C53B C55B -173.5(16)
C49 C50 C53B C52B 152.6(6)
C51 C50 C53B C52B -41.3(9)
C53A C50 C53B C52B 56.0(12)
C49 C50 C53B C46 26.8(9)
C51 C50 C53B C46 -167.1(5)
C53A C50 C53B C46 -69.9(11)
C49 C50 C53B C55B -89.5(7)
C51 C50 C53B C55B 76.6(7)
C53A C50 C53B C55B 173.9(17)
C42 C41 C56 C58B -53.3(12)
C40 C41 C56 C58B 130.3(11)
C42 C41 C56 C58A 106.4(4)
C40 C41 C56 C58A -70.1(5)
C42 C41 C56 C59B 169.2(7)
C40 C41 C56 C59B -7.3(8)
C42 C41 C56 C59A -16.5(6)
C40 C41 C56 C59A 167.1(4)
C42 C41 C56 C57A -133.5(4)
C40 C41 C56 C57A 50.1(4)
C42 C41 C56 C57B 62.4(8)
C40 C41 C56 C57B -114.0(8)
C47 C48 C60 C61A 3.9(5)
C49 C48 C60 C61A -176.3(4)
C47 C48 C60 C61B -174.4(7)
C49 C48 C60 C61B 5.4(8)
C47 C48 C60 C62A 126.3(4)
C49 C48 C60 C62A -53.9(4)
C47 C48 C60 C63A -116.4(4)
C49 C48 C60 C63A 63.4(4)
C47 C48 C60 C63B 60.5(6)
C49 C48 C60 C63B -119.7(6)
C47 C48 C60 C62B -53.7(7)
C49 C48 C60 C62B 126.1(6)
